data_7130563
loop_
_publ_author_name
'Volk, Julia'
'Heinz, Myron'
'Leibold, Michael'
'Bruhn, Clemens'
'Bens, Tobias'
'Sarkar, Biprajit'
'Holthausen, Max C.'
'Siemeling, Ulrich'

_publ_section_title
;
 A crystalline cyclic (alkyl)(amino)carbene with a
 1,1&#x2018;-ferrocenylene backbone
;
_journal_name_full 'Chemical Communications'
_journal_paper_doi 10.1039/D2CC03871D
_journal_year 2022
_chemical_formula_moiety 'C23 H19 Br Fe O'
_chemical_formula_sum 'C23 H19 Br Fe O'
_chemical_formula_weight 447.14
_space_group_crystal_system monoclinic
_space_group_IT_number 14
_space_group_name_Hall '-P 2ybc'
_space_group_name_H-M_alt 'P 1 21/c 1'
_atom_sites_solution_hydrogens geom
_atom_sites_solution_primary dual
_audit_creation_date 2022-04-27
_audit_creation_method
;
Olex2 1.5
(compiled 2022.04.07 svn.rca3783a0 for OlexSys, GUI svn.r6498)
;
_audit_update_record
;
2022-07-01 deposited with the CCDC.	2022-08-19 downloaded from the CCDC.
;
_cell_angle_alpha 90
_cell_angle_beta 94.125(3)
_cell_angle_gamma 90
_cell_formula_units_Z 4
_cell_length_a 8.4213(3)
_cell_length_b 15.4832(9)
_cell_length_c 14.0343(6)
_cell_measurement_reflns_used 12690
_cell_measurement_temperature 100
_cell_measurement_theta_max 26.25
_cell_measurement_theta_min 1.31
_cell_volume 1825.17(15)
_computing_cell_refinement
;
X-Area Recipe 1.33.0.0 (STOE, 2015)
;
_computing_data_collection
;
X-Area WinXpose 2.0.22.0 (STOE, 2016)
;
_computing_data_reduction
;
X-Area Integrate 1.71.0.0 (STOE, 2016)
X-Area LANA 1.71.4.0 (STOE, 2017)
;
_computing_molecular_graphics 'Olex2 1.5 (Dolomanov et al., 2009)'
_computing_publication_material
;
STOE & Cie GmbH, X-Area, software package for collecting single-crystal or
multi-domain crystal data on STOE area-detector diffractometers, for image 
processing, for the correction and scaling of reflection intensities and 
for outlier rejection, version 1.77, Darmstadt 2016
;
_computing_structure_refinement 'SHELXL 2014/7 (Sheldrick, 2015)'
_computing_structure_solution 'SHELXT  (Sheldrick, 2015)'
_diffrn_ambient_temperature 100
_diffrn_detector 'image plate (34 cm diameter)'
_diffrn_detector_area_resol_mean 6.67
_diffrn_detector_type 'STOE Imaging Plate'
_diffrn_measured_fraction_theta_full 0.997
_diffrn_measured_fraction_theta_max 0.997
_diffrn_measurement_details
;
 140 frames, detector distance = 130 mm
;
_diffrn_measurement_device '2-circle diffractometer'
_diffrn_measurement_device_type 'STOE IPDS II'
_diffrn_measurement_method 'rotation method, \w scans'
_diffrn_radiation_collimation '1.2, 0.6 mm diameter, multiple pinhole'
_diffrn_radiation_monochromator 'plane graphite'
_diffrn_radiation_polarisn_norm 270
_diffrn_radiation_probe x-ray
_diffrn_radiation_type 'Mo K\a'
_diffrn_radiation_wavelength 0.71073
_diffrn_reflns_av_R_equivalents 0.0518
_diffrn_reflns_av_unetI/netI 0.0434
_diffrn_reflns_Laue_measured_fraction_full 0.997
_diffrn_reflns_Laue_measured_fraction_max 0.997
_diffrn_reflns_limit_h_max 10
_diffrn_reflns_limit_h_min -10
_diffrn_reflns_limit_k_max 18
_diffrn_reflns_limit_k_min -17
_diffrn_reflns_limit_l_max 14
_diffrn_reflns_limit_l_min -16
_diffrn_reflns_number 6646
_diffrn_reflns_point_group_measured_fraction_full 0.997
_diffrn_reflns_point_group_measured_fraction_max 0.997
_diffrn_reflns_theta_full 24.996
_diffrn_reflns_theta_max 24.996
_diffrn_reflns_theta_min 1.961
_diffrn_source 'Genix Mo HF'
_diffrn_source_current 1.000
_diffrn_source_power 0.050
_diffrn_source_voltage 50
_exptl_absorpt_coefficient_mu 3.024
_exptl_absorpt_correction_T_max 0.6060
_exptl_absorpt_correction_T_min 0.1528
_exptl_absorpt_correction_type multi-scan
_exptl_absorpt_process_details
;
STOE X-Red32, absorption correction by Gaussian integration, analogous to
P. Coppens, "The Evaluation of Absorption and Extinction in Single-Crystal
Structure Analysis", published in: F. R. Ahmed (Editor), "Crystallographic
Computing", Munksgaard, Copenhagen (1970), 255 - 270.
Afterwards scaling of reflection intensities was performed within STOE LANA.
J. Koziskova, F. Hahn, J. Richter, J. Kozisek, "Comparison of different
absorption corrections on the model structure of tetrakis(\m~2~-acetato)-
diaqua-di-copper(II)", Acta Chimica Slovaca, vol. 9, no. 2, 2016, pp. 136 - 140.
;
_exptl_crystal_colour yellow
_exptl_crystal_colour_primary yellow
_exptl_crystal_density_diffrn 1.627
_exptl_crystal_density_method 'not measured'
_exptl_crystal_description needle
_exptl_crystal_F_000 904
_exptl_crystal_size_max 0.368
_exptl_crystal_size_mid 0.177
_exptl_crystal_size_min 0.06
_refine_diff_density_max 2.485
_refine_diff_density_min -1.339
_refine_diff_density_rms 0.194
_refine_ls_extinction_method none
_refine_ls_goodness_of_fit_ref 1.052
_refine_ls_hydrogen_treatment constr
_refine_ls_matrix_type full
_refine_ls_number_parameters 236
_refine_ls_number_reflns 3193
_refine_ls_number_restraints 0
_refine_ls_restrained_S_all 1.052
_refine_ls_R_factor_all 0.0814
_refine_ls_R_factor_gt 0.0774
_refine_ls_shift/su_max 0.001
_refine_ls_shift/su_mean 0.000
_refine_ls_structure_factor_coef Fsqd
_refine_ls_weighting_details 'w=1/[\s^2^(Fo^2^)+(0.1490P)^2^+6.2339P] where P=(Fo^2^+2Fc^2^)/3'
_refine_ls_weighting_scheme calc
_refine_ls_wR_factor_gt 0.2037
_refine_ls_wR_factor_ref 0.2131
_reflns_Friedel_coverage 0.000
_reflns_number_gt 2927
_reflns_number_total 3193
_reflns_threshold_expression 'I > 2\s(I)'
_cod_data_source_file d2cc03871d2.cif
_cod_data_source_block i2830
_cod_database_code 7130563
_shelx_shelxl_version_number 2014/7
_shelx_space_group_comment
;
The symmetry employed for this shelxl refinement is uniquely defined
by the following loop, which should always be used as a source of
symmetry information in preference to the above space-group names.
They are only intended as comments.
;
_shelx_estimated_absorpt_t_max 0.839
_shelx_estimated_absorpt_t_min 0.402
_olex2_refinement_description
;
1. Fixed Uiso
 At 1.2 times of:
  All C(H) groups
 At 1.5 times of:
  All O(H) groups
2.a Aromatic/amide H refined with riding coordinates:
 C2(H2), C3(H3), C4(H4), C5(H5), C7(H7), C8(H8), C9(H9), C10(H10), C13(H13),
 C14(H14), C15(H15), C16(H16), C17(H17), C19(H19), C20(H20), C21(H21), C22(H22),
  C23(H23)
2.b Idealised tetrahedral OH refined as rotating group:
 O1(H1)
;
_olex2_submission_special_instructions 'No special instructions were received'

loop_
_space_group_symop_operation_xyz
'x, y, z'
'-x, y+1/2, -z+1/2'
'-x, -y, -z'
'x, -y-1/2, z-1/2'

loop_
_atom_site_label
_atom_site_type_symbol
_atom_site_fract_x
_atom_site_fract_y
_atom_site_fract_z
_atom_site_U_iso_or_equiv
_atom_site_adp_type
_atom_site_occupancy
_atom_site_site_symmetry_order
_atom_site_calc_flag
_atom_site_refinement_flags_posn
_atom_site_refinement_flags_adp
_atom_site_refinement_flags_occupancy
_atom_site_disorder_assembly
_atom_site_disorder_group
Br1 Br 0.05106(8) 0.52968(5) 0.64838(4) 0.0459(3) Uani 1 1 d . . . . .
Fe1 Fe 0.28323(8) 0.34651(5) 0.64411(5) 0.0212(3) Uani 1 1 d . . . . .
O1 O 0.6578(4) 0.2581(2) 0.7148(2) 0.0251(8) Uani 1 1 d . . . . .
H1 H 0.6002 0.2980 0.7336 0.038 Uiso 1 1 calc R U . . .
C1 C 0.1312(6) 0.4275(4) 0.7042(4) 0.0287(12) Uani 1 1 d . . . . .
C2 C 0.2719(6) 0.4199(4) 0.7650(4) 0.0250(11) Uani 1 1 d . . . . .
H2 H 0.3422 0.4653 0.7851 0.030 Uiso 1 1 calc R U . . .
C3 C 0.2881(7) 0.3312(4) 0.7902(4) 0.0313(12) Uani 1 1 d . . . . .
H3 H 0.3720 0.3071 0.8307 0.038 Uiso 1 1 calc R U . . .
C4 C 0.1601(8) 0.2853(4) 0.7457(4) 0.0355(14) Uani 1 1 d . . . . .
H4 H 0.1432 0.2248 0.7504 0.043 Uiso 1 1 calc R U . . .
C5 C 0.0598(7) 0.3441(4) 0.6922(5) 0.0374(14) Uani 1 1 d . . . . .
H5 H -0.0363 0.3307 0.6556 0.045 Uiso 1 1 calc R U . . .
C6 C 0.4643(6) 0.2816(3) 0.5840(3) 0.0222(10) Uani 1 1 d . . . . .
C7 C 0.3142(6) 0.2641(4) 0.5334(4) 0.0236(10) Uani 1 1 d . . . . .
H7 H 0.2663 0.2088 0.5246 0.028 Uiso 1 1 calc R U . . .
C8 C 0.2495(7) 0.3434(4) 0.4985(4) 0.0288(12) Uani 1 1 d . . . . .
H8 H 0.1512 0.3502 0.4616 0.035 Uiso 1 1 calc R U . . .
C9 C 0.3548(7) 0.4105(4) 0.5274(4) 0.0297(12) Uani 1 1 d . . . . .
H9 H 0.3393 0.4702 0.5144 0.036 Uiso 1 1 calc R U . . .
C10 C 0.4889(6) 0.3728(3) 0.5795(4) 0.0238(11) Uani 1 1 d . . . . .
H10 H 0.5792 0.4032 0.6067 0.029 Uiso 1 1 calc R U . . .
C11 C 0.5803(6) 0.2182(3) 0.6316(3) 0.0213(10) Uani 1 1 d . . . . .
C12 C 0.4914(6) 0.1365(3) 0.6589(4) 0.0212(10) Uani 1 1 d . . . . .
C13 C 0.4392(6) 0.0775(3) 0.5880(3) 0.0201(10) Uani 1 1 d . . . . .
H13 H 0.4671 0.0861 0.5243 0.024 Uiso 1 1 calc R U . . .
C14 C 0.3474(6) 0.0065(3) 0.6092(4) 0.0231(10) Uani 1 1 d . . . . .
H14 H 0.3120 -0.0326 0.5600 0.028 Uiso 1 1 calc R U . . .
C15 C 0.3072(6) -0.0072(4) 0.7019(4) 0.0262(11) Uani 1 1 d . . . . .
H15 H 0.2443 -0.0556 0.7169 0.031 Uiso 1 1 calc R U . . .
C16 C 0.3603(7) 0.0508(4) 0.7726(4) 0.0285(11) Uani 1 1 d . . . . .
H16 H 0.3326 0.0419 0.8363 0.034 Uiso 1 1 calc R U . . .
C17 C 0.4528(6) 0.1213(3) 0.7518(4) 0.0241(11) Uani 1 1 d . . . . .
H17 H 0.4901 0.1594 0.8015 0.029 Uiso 1 1 calc R U . . .
C18 C 0.7139(6) 0.1955(3) 0.5682(3) 0.0214(10) Uani 1 1 d . . . . .
C19 C 0.8314(6) 0.1385(4) 0.6051(4) 0.0252(11) Uani 1 1 d . . . . .
H19 H 0.8258 0.1161 0.6677 0.030 Uiso 1 1 calc R U . . .
C20 C 0.9565(6) 0.1143(4) 0.5515(4) 0.0282(11) Uani 1 1 d . . . . .
H20 H 1.0352 0.0752 0.5772 0.034 Uiso 1 1 calc R U . . .
C21 C 0.9657(6) 0.1476(4) 0.4598(4) 0.0281(12) Uani 1 1 d . . . . .
H21 H 1.0506 0.1311 0.4225 0.034 Uiso 1 1 calc R U . . .
C22 C 0.8508(6) 0.2049(4) 0.4232(4) 0.0256(11) Uani 1 1 d . . . . .
H22 H 0.8571 0.2280 0.3609 0.031 Uiso 1 1 calc R U . . .
C23 C 0.7257(6) 0.2287(3) 0.4777(4) 0.0231(10) Uani 1 1 d . . . . .
H23 H 0.6475 0.2682 0.4521 0.028 Uiso 1 1 calc R U . . .

loop_
_atom_site_aniso_label
_atom_site_aniso_U_11
_atom_site_aniso_U_22
_atom_site_aniso_U_33
_atom_site_aniso_U_23
_atom_site_aniso_U_13
_atom_site_aniso_U_12
Br1 0.0536(5) 0.0523(5) 0.0311(4) -0.0011(3) -0.0008(3) 0.0274(3)
Fe1 0.0224(5) 0.0246(5) 0.0170(4) -0.0005(3) 0.0053(3) 0.0008(3)
O1 0.0262(18) 0.031(2) 0.0174(17) -0.0079(14) -0.0035(14) -0.0013(15)
C1 0.025(3) 0.038(3) 0.023(3) -0.005(2) 0.005(2) 0.004(2)
C2 0.025(3) 0.030(3) 0.020(2) -0.003(2) 0.006(2) 0.001(2)
C3 0.034(3) 0.038(3) 0.024(3) 0.003(2) 0.012(2) 0.011(2)
C4 0.048(4) 0.031(3) 0.030(3) -0.003(2) 0.025(3) -0.002(3)
C5 0.029(3) 0.049(4) 0.035(3) -0.011(3) 0.010(3) 0.000(3)
C6 0.021(2) 0.030(3) 0.016(2) -0.0014(19) 0.0069(19) 0.002(2)
C7 0.022(2) 0.030(3) 0.019(2) 0.001(2) 0.0008(19) 0.005(2)
C8 0.031(3) 0.037(3) 0.018(3) 0.002(2) 0.002(2) 0.008(2)
C9 0.038(3) 0.031(3) 0.022(3) 0.002(2) 0.010(2) 0.003(2)
C10 0.028(3) 0.026(3) 0.018(2) -0.001(2) 0.010(2) -0.004(2)
C11 0.023(2) 0.028(3) 0.013(2) -0.0033(19) -0.0007(18) 0.000(2)
C12 0.019(2) 0.025(3) 0.019(2) -0.0003(19) 0.0041(19) 0.0029(19)
C13 0.022(2) 0.023(2) 0.016(2) -0.0015(18) 0.0033(18) 0.0026(19)
C14 0.020(2) 0.027(3) 0.022(2) -0.001(2) 0.0016(19) 0.001(2)
C15 0.023(3) 0.029(3) 0.028(3) 0.004(2) 0.008(2) 0.002(2)
C16 0.035(3) 0.032(3) 0.020(2) 0.006(2) 0.010(2) 0.007(2)
C17 0.029(3) 0.024(3) 0.019(2) 0.0001(19) 0.002(2) 0.006(2)
C18 0.021(2) 0.025(3) 0.018(2) -0.0019(19) -0.0009(18) -0.0030(19)
C19 0.019(2) 0.033(3) 0.023(3) 0.002(2) -0.001(2) -0.001(2)
C20 0.022(2) 0.027(3) 0.036(3) 0.000(2) 0.002(2) 0.002(2)
C21 0.020(3) 0.038(3) 0.027(3) -0.005(2) 0.005(2) -0.003(2)
C22 0.024(3) 0.036(3) 0.018(2) -0.003(2) 0.004(2) -0.002(2)
C23 0.024(2) 0.024(3) 0.021(2) 0.000(2) 0.000(2) -0.002(2)

loop_
_atom_type_symbol
_atom_type_description
_atom_type_scat_dispersion_real
_atom_type_scat_dispersion_imag
_atom_type_scat_source
C C 0.0033 0.0016 'International Tables Vol C Tables 4.2.6.8 and 6.1.1.4'
H H 0.0000 0.0000 'International Tables Vol C Tables 4.2.6.8 and 6.1.1.4'
Br Br -0.2901 2.4595 'International Tables Vol C Tables 4.2.6.8 and 6.1.1.4'
Fe Fe 0.3463 0.8444 'International Tables Vol C Tables 4.2.6.8 and 6.1.1.4'
O O 0.0106 0.0060 'International Tables Vol C Tables 4.2.6.8 and 6.1.1.4'

loop_
_exptl_crystal_face_index_h
_exptl_crystal_face_index_k
_exptl_crystal_face_index_l
_exptl_crystal_face_perp_dist
6 -1 0 0.0570
0 -7 -1 0.0500
0 1 0 0.0200
0 4 7 0.1720
0 -3 -4 0.1960
-1 0 0 0.0450

loop_
_geom_angle_atom_site_label_1
_geom_angle_atom_site_label_2
_geom_angle_atom_site_label_3
_geom_angle
_geom_angle_site_symmetry_1
_geom_angle_site_symmetry_3
_geom_angle_publ_flag
C1 Fe1 C2 40.7(2) . . ?
C1 Fe1 C3 67.9(2) . . ?
C1 Fe1 C4 68.3(2) . . ?
C1 Fe1 C5 41.2(2) . . ?
C1 Fe1 C6 170.2(2) . . ?
C1 Fe1 C7 145.6(2) . . ?
C1 Fe1 C8 112.7(2) . . ?
C1 Fe1 C9 105.4(2) . . ?
C1 Fe1 C10 129.9(2) . . ?
C2 Fe1 C3 40.5(2) . . ?
C2 Fe1 C4 68.0(2) . . ?
C2 Fe1 C6 133.6(2) . . ?
C2 Fe1 C10 110.3(2) . . ?
C4 Fe1 C3 39.8(3) . . ?
C4 Fe1 C6 119.0(2) . . ?
C5 Fe1 C2 68.8(2) . . ?
C5 Fe1 C3 67.8(2) . . ?
C5 Fe1 C4 40.5(3) . . ?
C5 Fe1 C6 148.6(2) . . ?
C5 Fe1 C10 167.2(2) . . ?
C6 Fe1 C3 112.9(2) . . ?
C7 Fe1 C2 172.9(2) . . ?
C7 Fe1 C3 133.7(2) . . ?
C7 Fe1 C4 109.8(2) . . ?
C7 Fe1 C5 114.3(2) . . ?
C7 Fe1 C6 40.9(2) . . ?
C7 Fe1 C8 40.6(2) . . ?
C7 Fe1 C10 68.3(2) . . ?
C8 Fe1 C2 146.0(2) . . ?
C8 Fe1 C3 169.5(2) . . ?
C8 Fe1 C4 130.0(3) . . ?
C8 Fe1 C5 105.4(2) . . ?
C8 Fe1 C6 68.4(2) . . ?
C8 Fe1 C10 67.9(2) . . ?
C9 Fe1 C2 115.4(2) . . ?
C9 Fe1 C3 150.2(2) . . ?
C9 Fe1 C4 166.8(3) . . ?
C9 Fe1 C5 127.3(3) . . ?
C9 Fe1 C6 68.8(2) . . ?
C9 Fe1 C7 68.4(2) . . ?
C9 Fe1 C8 40.2(2) . . ?
C9 Fe1 C10 40.7(2) . . ?
C10 Fe1 C3 120.3(2) . . ?
C10 Fe1 C4 151.9(2) . . ?
C10 Fe1 C6 40.7(2) . . ?
C11 O1 H1 109.5 . . ?
Br1 C1 Fe1 124.8(3) . . ?
C2 C1 Br1 125.8(4) . . ?
C2 C1 Fe1 70.8(3) . . ?
C2 C1 C5 108.8(5) . . ?
C5 C1 Br1 125.4(4) . . ?
C5 C1 Fe1 70.4(3) . . ?
Fe1 C2 H2 126.3 . . ?
C1 C2 Fe1 68.6(3) . . ?
C1 C2 H2 126.5 . . ?
C1 C2 C3 107.0(5) . . ?
C3 C2 Fe1 70.2(3) . . ?
C3 C2 H2 126.5 . . ?
Fe1 C3 H3 126.9 . . ?
C2 C3 Fe1 69.3(3) . . ?
C2 C3 H3 125.6 . . ?
C4 C3 Fe1 69.8(3) . . ?
C4 C3 C2 108.8(5) . . ?
C4 C3 H3 125.6 . . ?
Fe1 C4 H4 126.1 . . ?
C3 C4 Fe1 70.4(3) . . ?
C3 C4 H4 125.7 . . ?
C3 C4 C5 108.6(5) . . ?
C5 C4 Fe1 69.4(3) . . ?
C5 C4 H4 125.7 . . ?
Fe1 C5 H5 126.4 . . ?
C1 C5 Fe1 68.5(3) . . ?
C1 C5 H5 126.6 . . ?
C4 C5 Fe1 70.1(3) . . ?
C4 C5 C1 106.8(5) . . ?
C4 C5 H5 126.6 . . ?
C7 C6 Fe1 69.0(3) . . ?
C7 C6 C11 128.1(5) . . ?
C10 C6 Fe1 69.5(3) . . ?
C10 C6 C7 106.9(5) . . ?
C10 C6 C11 124.9(5) . . ?
C11 C6 Fe1 127.8(3) . . ?
Fe1 C7 H7 125.8 . . ?
C6 C7 Fe1 70.1(3) . . ?
C6 C7 H7 125.9 . . ?
C8 C7 Fe1 69.8(3) . . ?
C8 C7 C6 108.1(5) . . ?
C8 C7 H7 125.9 . . ?
Fe1 C8 H8 126.5 . . ?
C7 C8 Fe1 69.7(3) . . ?
C7 C8 H8 125.6 . . ?
C9 C8 Fe1 69.8(3) . . ?
C9 C8 C7 108.8(5) . . ?
C9 C8 H8 125.6 . . ?
Fe1 C9 H9 125.5 . . ?
C8 C9 Fe1 69.9(3) . . ?
C8 C9 H9 126.1 . . ?
C8 C9 C10 107.8(5) . . ?
C10 C9 Fe1 70.0(3) . . ?
C10 C9 H9 126.1 . . ?
Fe1 C10 H10 126.7 . . ?
C6 C10 Fe1 69.8(3) . . ?
C6 C10 H10 125.8 . . ?
C9 C10 Fe1 69.2(3) . . ?
C9 C10 C6 108.3(5) . . ?
C9 C10 H10 125.8 . . ?
O1 C11 C6 108.8(4) . . ?
O1 C11 C12 110.7(4) . . ?
O1 C11 C18 105.2(4) . . ?
C6 C11 C12 109.6(4) . . ?
C6 C11 C18 111.9(4) . . ?
C18 C11 C12 110.5(4) . . ?
C13 C12 C11 119.7(4) . . ?
C17 C12 C11 121.8(5) . . ?
C17 C12 C13 118.4(5) . . ?
C12 C13 H13 119.4 . . ?
C14 C13 C12 121.1(5) . . ?
C14 C13 H13 119.4 . . ?
C13 C14 H14 120.0 . . ?
C15 C14 C13 120.0(5) . . ?
C15 C14 H14 120.0 . . ?
C14 C15 H15 120.5 . . ?
C14 C15 C16 119.0(5) . . ?
C16 C15 H15 120.5 . . ?
C15 C16 H16 119.5 . . ?
C17 C16 C15 121.1(5) . . ?
C17 C16 H16 119.5 . . ?
C12 C17 H17 119.8 . . ?
C16 C17 C12 120.4(5) . . ?
C16 C17 H17 119.8 . . ?
C19 C18 C11 117.5(4) . . ?
C23 C18 C11 123.8(5) . . ?
C23 C18 C19 118.6(5) . . ?
C18 C19 H19 119.5 . . ?
C20 C19 C18 121.0(5) . . ?
C20 C19 H19 119.5 . . ?
C19 C20 H20 120.2 . . ?
C19 C20 C21 119.7(5) . . ?
C21 C20 H20 120.2 . . ?
C20 C21 H21 120.1 . . ?
C22 C21 C20 119.7(5) . . ?
C22 C21 H21 120.1 . . ?
C21 C22 H22 119.9 . . ?
C21 C22 C23 120.1(5) . . ?
C23 C22 H22 119.9 . . ?
C18 C23 C22 120.9(5) . . ?
C18 C23 H23 119.6 . . ?
C22 C23 H23 119.6 . . ?

loop_
_geom_bond_atom_site_label_1
_geom_bond_atom_site_label_2
_geom_bond_distance
_geom_bond_site_symmetry_2
_geom_bond_publ_flag
Br1 C1 1.870(6) . ?
Fe1 C1 2.020(5) . ?
Fe1 C2 2.049(5) . ?
Fe1 C3 2.062(6) . ?
Fe1 C4 2.054(6) . ?
Fe1 C5 2.045(6) . ?
Fe1 C6 2.057(5) . ?
Fe1 C7 2.042(5) . ?
Fe1 C8 2.044(5) . ?
Fe1 C9 2.042(5) . ?
Fe1 C10 2.053(5) . ?
O1 H1 0.8400 . ?
O1 C11 1.436(6) . ?
C1 C2 1.414(8) . ?
C1 C5 1.429(9) . ?
C2 H2 0.9500 . ?
C2 C3 1.422(8) . ?
C3 H3 0.9500 . ?
C3 C4 1.401(9) . ?
C4 H4 0.9500 . ?
C4 C5 1.420(9) . ?
C5 H5 0.9500 . ?
C6 C7 1.431(7) . ?
C6 C10 1.429(7) . ?
C6 C11 1.508(7) . ?
C7 H7 0.9500 . ?
C7 C8 1.417(8) . ?
C8 H8 0.9500 . ?
C8 C9 1.406(9) . ?
C9 H9 0.9500 . ?
C9 C10 1.426(8) . ?
C10 H10 0.9500 . ?
C11 C12 1.532(7) . ?
C11 C18 1.524(7) . ?
C12 C13 1.397(7) . ?
C12 C17 1.387(7) . ?
C13 H13 0.9500 . ?
C13 C14 1.388(7) . ?
C14 H14 0.9500 . ?
C14 C15 1.385(8) . ?
C15 H15 0.9500 . ?
C15 C16 1.387(8) . ?
C16 H16 0.9500 . ?
C16 C17 1.385(8) . ?
C17 H17 0.9500 . ?
C18 C19 1.398(7) . ?
C18 C23 1.381(7) . ?
C19 H19 0.9500 . ?
C19 C20 1.389(8) . ?
C20 H20 0.9500 . ?
C20 C21 1.394(8) . ?
C21 H21 0.9500 . ?
C21 C22 1.383(8) . ?
C22 H22 0.9500 . ?
C22 C23 1.395(7) . ?
C23 H23 0.9500 . ?

loop_
_geom_torsion_atom_site_label_1
_geom_torsion_atom_site_label_2
_geom_torsion_atom_site_label_3
_geom_torsion_atom_site_label_4
_geom_torsion
_geom_torsion_site_symmetry_1
_geom_torsion_site_symmetry_2
_geom_torsion_site_symmetry_3
_geom_torsion_site_symmetry_4
_geom_torsion_publ_flag
Br1 C1 C2 Fe1 -119.6(4) . . . . ?
Br1 C1 C2 C3 -179.6(4) . . . . ?
Br1 C1 C5 Fe1 119.3(4) . . . . ?
Br1 C1 C5 C4 179.2(4) . . . . ?
Fe1 C1 C2 C3 -60.0(4) . . . . ?
Fe1 C1 C5 C4 59.9(4) . . . . ?
Fe1 C2 C3 C4 -58.8(4) . . . . ?
Fe1 C3 C4 C5 -59.1(4) . . . . ?
Fe1 C4 C5 C1 -58.9(4) . . . . ?
Fe1 C6 C7 C8 59.6(4) . . . . ?
Fe1 C6 C10 C9 -58.7(3) . . . . ?
Fe1 C6 C11 O1 -54.6(6) . . . . ?
Fe1 C6 C11 C12 66.6(5) . . . . ?
Fe1 C6 C11 C18 -170.4(4) . . . . ?
Fe1 C7 C8 C9 59.0(4) . . . . ?
Fe1 C8 C9 C10 60.0(3) . . . . ?
Fe1 C9 C10 C6 59.0(3) . . . . ?
O1 C11 C12 C13 -165.3(4) . . . . ?
O1 C11 C12 C17 18.3(6) . . . . ?
O1 C11 C18 C19 60.7(6) . . . . ?
O1 C11 C18 C23 -118.6(5) . . . . ?
C1 C2 C3 Fe1 58.9(3) . . . . ?
C1 C2 C3 C4 0.1(6) . . . . ?
C2 C1 C5 Fe1 -60.6(4) . . . . ?
C2 C1 C5 C4 -0.7(6) . . . . ?
C2 C3 C4 Fe1 58.5(4) . . . . ?
C2 C3 C4 C5 -0.6(6) . . . . ?
C3 C4 C5 Fe1 59.7(4) . . . . ?
C3 C4 C5 C1 0.8(6) . . . . ?
C5 C1 C2 Fe1 60.3(4) . . . . ?
C5 C1 C2 C3 0.3(6) . . . . ?
C6 C7 C8 Fe1 -59.9(3) . . . . ?
C6 C7 C8 C9 -0.8(6) . . . . ?
C6 C11 C12 C13 74.7(6) . . . . ?
C6 C11 C12 C17 -101.7(5) . . . . ?
C6 C11 C18 C19 178.6(4) . . . . ?
C6 C11 C18 C23 -0.7(7) . . . . ?
C7 C6 C10 Fe1 59.1(3) . . . . ?
C7 C6 C10 C9 0.4(5) . . . . ?
C7 C6 C11 O1 -146.4(5) . . . . ?
C7 C6 C11 C12 -25.3(7) . . . . ?
C7 C6 C11 C18 97.7(6) . . . . ?
C7 C8 C9 Fe1 -58.9(4) . . . . ?
C7 C8 C9 C10 1.1(6) . . . . ?
C8 C9 C10 Fe1 -60.0(4) . . . . ?
C8 C9 C10 C6 -1.0(6) . . . . ?
C10 C6 C7 Fe1 -59.4(3) . . . . ?
C10 C6 C7 C8 0.2(6) . . . . ?
C10 C6 C11 O1 35.5(6) . . . . ?
C10 C6 C11 C12 156.7(4) . . . . ?
C10 C6 C11 C18 -80.3(6) . . . . ?
C11 C6 C7 Fe1 122.2(5) . . . . ?
C11 C6 C7 C8 -178.1(5) . . . . ?
C11 C6 C10 Fe1 -122.5(5) . . . . ?
C11 C6 C10 C9 178.9(4) . . . . ?
C11 C12 C13 C14 -174.8(5) . . . . ?
C11 C12 C17 C16 174.3(5) . . . . ?
C11 C18 C19 C20 179.5(5) . . . . ?
C11 C18 C23 C22 -179.7(5) . . . . ?
C12 C11 C18 C19 -58.9(6) . . . . ?
C12 C11 C18 C23 121.8(5) . . . . ?
C12 C13 C14 C15 -0.6(8) . . . . ?
C13 C12 C17 C16 -2.2(7) . . . . ?
C13 C14 C15 C16 -0.1(8) . . . . ?
C14 C15 C16 C17 -0.4(8) . . . . ?
C15 C16 C17 C12 1.5(8) . . . . ?
C17 C12 C13 C14 1.7(7) . . . . ?
C18 C11 C12 C13 -49.2(6) . . . . ?
C18 C11 C12 C17 134.5(5) . . . . ?
C18 C19 C20 C21 0.4(8) . . . . ?
C19 C18 C23 C22 1.0(8) . . . . ?
C19 C20 C21 C22 0.3(8) . . . . ?
C20 C21 C22 C23 -0.4(8) . . . . ?
C21 C22 C23 C18 -0.3(8) . . . . ?
C23 C18 C19 C20 -1.1(8) . . . . ?
